data_9014002
loop_
_publ_author_name
'Laufek, F.'
'Skala, R.'
'Haloda, J.'
'Cisarova, I.'

_publ_section_title
;Crystal structure of vanadinite: refinement of anisotropic displacement
 parameters Locality: Mibladen, Morocco
;
_journal_name_full 'Journal of the Czech Geological Society'
_journal_page_first 271
_journal_page_last 275
_journal_volume 51
_journal_year 2006
_chemical_compound_source 'Mibladen, Morocco'
_chemical_formula_structural Pb5(VO4)3Cl
_chemical_formula_sum 'Cl O12 Pb5 V3'
_chemical_name_mineral Vanadinite
_space_group_IT_number 176
_symmetry_space_group_name_Hall '-P 6c'
_symmetry_space_group_name_H-M 'P 63/m'
_cell_angle_alpha 90
_cell_angle_beta 90
_cell_angle_gamma 120
_cell_length_a 10.2990
_cell_length_b 10.2990
_cell_length_c 7.3080
_cell_formula_units_Z 2
_cell_volume 671.304
_database_code_amcsd 0014110
_exptl_crystal_density_diffrn 7.007
_cod_original_formula_sum 'Pb5 V3 O12 Cl'
_cod_database_code 9014002

loop_
_space_group_symop_operation_xyz
x,y,z
-x+y,-x,1/2-z
x-y,x,1/2+z
y,-x+y,-z
-y,x-y,z
x,y,1/2-z
-x,-y,1/2+z
x-y,x,-z
-x+y,-x,z
-y,x-y,1/2-z
y,-x+y,1/2+z
-x,-y,-z

loop_
_atom_site_aniso_label
_atom_site_aniso_U_11
_atom_site_aniso_U_22
_atom_site_aniso_U_33
_atom_site_aniso_U_12
_atom_site_aniso_U_13
_atom_site_aniso_U_23
Pb1 0.01070 0.01070 0.00550 0.00538 0.00000 0.00000
Pb2 0.00810 0.00630 0.01460 0.00250 0.00000 0.00000
V 0.00640 0.00510 0.00510 0.00330 0.00000 0.00000
O1 0.02100 0.02000 0.01000 0.01700 0.00000 0.00000
O2 0.01000 0.01300 0.01900 0.00400 0.00000 0.00000
O3 0.02300 0.02000 0.01500 0.01600 0.01000 0.00900
Cl 0.01120 0.01120 0.00750 0.00560 0.00000 0.00000

loop_
_atom_site_label
_atom_site_fract_x
_atom_site_fract_y
_atom_site_fract_z
_atom_site_U_iso_or_equiv
Pb1 0.33333 0.66667 0.00786 0.00900
Pb2 0.25542 0.01425 0.25000 0.01010
V 0.40970 0.38360 0.25000 0.00540
O1 0.33290 0.49730 0.25000 0.01300
O2 0.60390 0.48570 0.25000 0.01400
O3 0.35870 0.26890 0.06440 0.01700
Cl 0.00000 0.00000 0.00000 0.01000

loop_
_cod_related_entry_id
_cod_related_entry_database
_cod_related_entry_code
1 AMCSD 0014110
